data_7237238
loop_
_publ_author_name
'Usoltsev, Andrey N.'
'Elshobaki, Moneim'
'Adonin, Sergey A.'
'Frolova, Lyubov A.'
'Derzhavskaya, Tatiyana'
'Abramov, Pavel A.'
'Anokhin, Denis V.'
'Korolkov, Ilya V.'
'Luchkin, Sergey Yu.'
'Dremova, Nadezhda N.'
'Stevenson, Keith J.'
'Sokolov, Maxim N.'
'Fedin, Vladimir P.'
'Troshin, Pavel A.'

_publ_section_title
;
 Polymeric iodobismuthates {[Bi3I10]} and {[BiI4]} with N-heterocyclic
 cations: promising perovskite-like photoactive materials for electronic
 devices
;
_journal_issue 11
_journal_name_full 'Journal of Materials Chemistry A'
_journal_page_first 5957
_journal_paper_doi 10.1039/C8TA09204D
_journal_volume 7
_journal_year 2019
_chemical_formula_sum 'C10 H10 Bi I4 N'
_chemical_formula_weight 860.77
_space_group_crystal_system monoclinic
_space_group_IT_number 15
_space_group_name_Hall '-I 2ya'
_space_group_name_H-M_alt 'I 1 2/a 1'
_atom_sites_solution_primary direct
_atom_sites_solution_secondary difmap
_audit_creation_method SHELXL-2014/7
_audit_update_record
;
2017-08-03 deposited with the CCDC.
2018-12-06 downloaded from the CCDC.
;
_cell_angle_alpha 90
_cell_angle_beta 91.060(4)
_cell_angle_gamma 90
_cell_formula_units_Z 4
_cell_length_a 7.6699(3)
_cell_length_b 16.3360(7)
_cell_length_c 13.1719(6)
_cell_measurement_reflns_used 1639
_cell_measurement_temperature 130(2)
_cell_measurement_theta_max 29.3580
_cell_measurement_theta_min 4.0490
_cell_volume 1650.10(12)
_computing_cell_refinement 'CrysAlisPro 1.171.38.41 (Rigaku OD, 2015)'
_computing_data_collection 'CrysAlisPro 1.171.38.41 (Rigaku OD, 2015)'
_computing_data_reduction 'CrysAlisPro 1.171.38.41 (Rigaku OD, 2015)'
_computing_molecular_graphics 'ShelXle (H\"ubschle, 2011)'
_computing_publication_material 'CIFTAB-2014 (Sheldrick, 2014)'
_computing_structure_refinement 'SHELXL-2014 (Sheldrick, 2014)'
_computing_structure_solution 'SHELXS-2014 (Sheldrick, 2014)'
_diffrn_ambient_temperature 130(2)
_diffrn_detector 'CCD plate'
_diffrn_detector_area_resol_mean 10.6168
_diffrn_detector_type AtlasS2
_diffrn_measured_fraction_theta_full 0.997
_diffrn_measured_fraction_theta_max 0.847
_diffrn_measurement_device 'four-circle diffractometer'
_diffrn_measurement_device_type 'New Xcalibur, AtlasS2'
_diffrn_measurement_method '\w scans'
_diffrn_radiation_monochromator graphite
_diffrn_radiation_probe x-ray
_diffrn_radiation_source 'fine-focus sealed tube'
_diffrn_radiation_type MoK\a
_diffrn_radiation_wavelength 0.71073
_diffrn_reflns_av_R_equivalents 0.0231
_diffrn_reflns_av_unetI/netI 0.0356
_diffrn_reflns_Laue_measured_fraction_full 0.997
_diffrn_reflns_Laue_measured_fraction_max 0.847
_diffrn_reflns_limit_h_max 9
_diffrn_reflns_limit_h_min -10
_diffrn_reflns_limit_k_max 21
_diffrn_reflns_limit_k_min -22
_diffrn_reflns_limit_l_max 18
_diffrn_reflns_limit_l_min -11
_diffrn_reflns_number 3744
_diffrn_reflns_point_group_measured_fraction_full 0.997
_diffrn_reflns_point_group_measured_fraction_max 0.847
_diffrn_reflns_theta_full 25.500
_diffrn_reflns_theta_max 29.433
_diffrn_reflns_theta_min 3.940
_diffrn_source 'sealed X-ray tube'
_exptl_absorpt_coefficient_mu 18.147
_exptl_absorpt_correction_T_max 1.00000
_exptl_absorpt_correction_T_min 0.17437
_exptl_absorpt_correction_type multi-scan
_exptl_absorpt_process_details
;
CrysAlisPro 1.171.38.41 (Rigaku Oxford Diffraction, 2015)
Empirical absorption correction using spherical harmonics,
implemented in SCALE3 ABSPACK scaling algorithm.
;
_exptl_crystal_colour yellow
_exptl_crystal_density_diffrn 3.465
_exptl_crystal_description prism
_exptl_crystal_F_000 1488
_exptl_crystal_size_max 0.320
_exptl_crystal_size_mid 0.080
_exptl_crystal_size_min 0.080
_refine_diff_density_max 2.843
_refine_diff_density_min -2.452
_refine_diff_density_rms 0.302
_refine_ls_extinction_method none
_refine_ls_goodness_of_fit_ref 1.056
_refine_ls_hydrogen_treatment undef
_refine_ls_matrix_type full
_refine_ls_number_parameters 88
_refine_ls_number_reflns 1942
_refine_ls_number_restraints 48
_refine_ls_restrained_S_all 1.082
_refine_ls_R_factor_all 0.0333
_refine_ls_R_factor_gt 0.0318
_refine_ls_shift/su_max 0.001
_refine_ls_shift/su_mean 0.000
_refine_ls_structure_factor_coef Fsqd
_refine_ls_weighting_details 'w=1/[\s^2^(Fo^2^)+(0.0384P)^2^+8.2810P] where P=(Fo^2^+2Fc^2^)/3'
_refine_ls_weighting_scheme calc
_refine_ls_wR_factor_gt 0.0753
_refine_ls_wR_factor_ref 0.0760
_reflns_Friedel_coverage 0.000
_reflns_number_gt 1865
_reflns_number_total 1942
_reflns_threshold_expression >2\s(I)
_cod_data_source_file c8ta09204d2.cif
_cod_data_source_block AU83_a
_cod_original_sg_symbol_H-M 'I 2/a'
_cod_database_code 7237238
_shelx_shelxl_version_number 2014/7
_shelx_space_group_comment
;
The symmetry employed for this shelxl refinement is uniquely defined
by the following loop, which should always be used as a source of
symmetry information in preference to the above space-group names.
They are only intended as comments.
;
_shelx_estimated_absorpt_t_min 0.068
_shelx_estimated_absorpt_t_max 0.325

loop_
_space_group_symop_operation_xyz
'x, y, z'
'-x+1/2, y, -z'
'x+1/2, y+1/2, z+1/2'
'-x+1, y+1/2, -z+1/2'
'-x, -y, -z'
'x-1/2, -y, z'
'-x+1/2, -y+1/2, -z+1/2'
'x, -y+1/2, z+1/2'

loop_
_atom_site_label
_atom_site_type_symbol
_atom_site_fract_x
_atom_site_fract_y
_atom_site_fract_z
_atom_site_U_iso_or_equiv
_atom_site_adp_type
_atom_site_occupancy
_atom_site_site_symmetry_order
_atom_site_calc_flag
_atom_site_refinement_flags_posn
_atom_site_refinement_flags_adp
_atom_site_refinement_flags_occupancy
C1 C -0.2500 0.5976(7) 0.5000 0.024(2) Uani 1 2 d S TU P
C2 C -0.1869(10) 0.5540(6) 0.4184(7) 0.0332(17) Uani 1 1 d . U .
C3 C -0.1417(9) 0.3142(5) 0.3736(5) 0.0246(15) Uani 1 1 d . U .
C5 C -0.2500 0.4279(7) 0.5000 0.049(3) Uani 1 2 d S TU P
C6 C -0.1331(19) 0.4046(10) 0.3610(12) 0.028(3) Uani 0.5 1 d . U P
C9 C -0.2168(17) 0.2925(9) 0.4685(10) 0.017(2) Uani 0.5 1 d . U P
C10 C -0.1848(11) 0.4678(6) 0.4172(8) 0.049(2) Uani 1 1 d . U .
N1 N -0.2770(15) 0.3426(7) 0.5391(9) 0.020(2) Uani 0.5 1 d . U P
I1 I -0.57738(6) 0.93272(2) 0.36099(3) 0.01636(12) Uani 1 1 d . . .
I2 I -0.10554(6) 0.80074(3) 0.36512(3) 0.01939(13) Uani 1 1 d . . .
Bi1 Bi -0.2500 0.92269(2) 0.5000 0.01229(11) Uani 1 2 d S T P

loop_
_atom_site_aniso_label
_atom_site_aniso_U_11
_atom_site_aniso_U_22
_atom_site_aniso_U_33
_atom_site_aniso_U_23
_atom_site_aniso_U_13
_atom_site_aniso_U_12
C1 0.015(4) 0.027(5) 0.031(5) 0.000 -0.006(4) 0.000
C2 0.017(3) 0.054(4) 0.028(4) -0.009(4) 0.000(3) 0.003(3)
C3 0.025(3) 0.028(4) 0.021(3) 0.005(3) 0.004(3) 0.004(3)
C5 0.031(5) 0.029(5) 0.084(7) 0.000 -0.038(5) 0.000
C6 0.020(5) 0.033(6) 0.032(6) -0.003(5) -0.003(5) 0.009(5)
C9 0.019(5) 0.021(5) 0.013(5) 0.001(4) 0.001(4) 0.001(4)
C10 0.027(3) 0.052(4) 0.067(5) -0.033(4) -0.028(4) 0.016(3)
N1 0.019(4) 0.017(4) 0.025(5) -0.001(4) -0.009(4) 0.003(4)
I1 0.0161(2) 0.0191(2) 0.0136(2) -0.00321(16) -0.00473(17) 0.00167(15)
I2 0.0232(2) 0.0190(2) 0.0161(2) -0.00357(17) 0.00416(17) 0.00050(17)
Bi1 0.01287(18) 0.01379(17) 0.01013(17) 0.000 -0.00148(13) 0.000

loop_
_atom_type_symbol
_atom_type_description
_atom_type_scat_dispersion_real
_atom_type_scat_dispersion_imag
_atom_type_scat_source
C C 0.0033 0.0016 'International Tables Vol C Tables 4.2.6.8 and 6.1.1.4'
H H 0.0000 0.0000 'International Tables Vol C Tables 4.2.6.8 and 6.1.1.4'
N N 0.0061 0.0033 'International Tables Vol C Tables 4.2.6.8 and 6.1.1.4'
I I -0.4742 1.8119 'International Tables Vol C Tables 4.2.6.8 and 6.1.1.4'
Bi Bi -4.1077 10.2566 'International Tables Vol C Tables 4.2.6.8 and 6.1.1.4'

loop_
_geom_angle_atom_site_label_1
_geom_angle_atom_site_label_2
_geom_angle_atom_site_label_3
_geom_angle
_geom_angle_site_symmetry_1
_geom_angle_site_symmetry_3
C2 C1 C2 117.9(11) . 2_456
C1 C2 C10 121.9(9) . .
N1 C3 C9 34.0(7) 2_456 .
N1 C3 C6 77.5(9) 2_456 .
C9 C3 C6 111.4(10) . .
C10 C5 C10 123.3(12) . 2_456
C10 C5 N1 96.5(6) . 2_456
C10 C5 N1 140.1(9) 2_456 2_456
C10 C5 N1 140.2(9) . .
C10 C5 N1 96.5(6) 2_456 .
N1 C5 N1 43.7(9) 2_456 .
C10 C6 C3 133.7(14) . .
C10 C6 N1 84.7(11) . 2_456
C3 C6 N1 49.0(7) . 2_456
N1 C9 C9 94.2(13) 2_456 2_456
N1 C9 N1 56.9(15) 2_456 .
C9 C9 N1 38.3(7) 2_456 .
N1 C9 C3 70.8(13) 2_456 .
C9 C9 C3 164.2(11) 2_456 .
N1 C9 C3 127.5(11) . .
C6 C10 C5 101.0(11) . .
C6 C10 C2 141.5(13) . .
C5 C10 C2 117.5(9) . .
C9 N1 N1 84.8(13) 2_456 2_456
C9 N1 C9 47.5(14) 2_456 .
N1 N1 C9 38.3(7) 2_456 .
C9 N1 C3 75.2(13) 2_456 2_456
N1 N1 C3 159.6(8) 2_456 2_456
C9 N1 C3 122.5(10) . 2_456
C9 N1 C5 152.4(16) 2_456 .
N1 N1 C5 68.2(5) 2_456 .
C9 N1 C5 106.2(9) . .
C3 N1 C5 131.1(9) 2_456 .
C9 N1 C6 128.4(16) 2_456 2_456
N1 N1 C6 145.5(7) 2_456 2_456
C9 N1 C6 175.9(11) . 2_456
C3 N1 C6 53.5(7) 2_456 2_456
C5 N1 C6 77.7(7) . 2_456
Bi1 I1 Bi1 92.258(12) . 5_476
I2 Bi1 I2 93.32(2) . 2_456
I2 Bi1 I1 89.363(13) . .
I2 Bi1 I1 94.820(13) 2_456 .
I2 Bi1 I1 94.821(13) . 2_456
I2 Bi1 I1 89.364(13) 2_456 2_456
I1 Bi1 I1 173.909(19) . 2_456
I2 Bi1 I1 176.169(13) . 5_476
I2 Bi1 I1 89.427(13) 2_456 5_476
I1 Bi1 I1 87.743(12) . 5_476
I1 Bi1 I1 87.875(12) 2_456 5_476
I2 Bi1 I1 89.425(13) . 6_675
I2 Bi1 I1 176.171(13) 2_456 6_675
I1 Bi1 I1 87.876(12) . 6_675
I1 Bi1 I1 87.742(12) 2_456 6_675
I1 Bi1 I1 87.961(17) 5_476 6_675

loop_
_geom_bond_atom_site_label_1
_geom_bond_atom_site_label_2
_geom_bond_distance
_geom_bond_site_symmetry_2
C1 C2 1.384(10) .
C1 C2 1.384(10) 2_456
C2 C10 1.408(13) .
C3 N1 1.397(13) 2_456
C3 C9 1.430(14) .
C3 C6 1.487(18) .
C5 C10 1.372(13) .
C5 C10 1.372(13) 2_456
C5 N1 1.502(15) 2_456
C5 N1 1.502(15) .
C6 C10 1.335(18) .
C6 N1 1.81(2) 2_456
C9 N1 0.826(16) 2_456
C9 C9 0.98(3) 2_456
C9 N1 1.329(16) .
N1 C9 0.826(16) 2_456
N1 N1 1.12(2) 2_456
N1 C3 1.397(13) 2_456
N1 C6 1.81(2) 2_456
I1 Bi1 3.0846(4) .
I1 Bi1 3.2824(5) 5_476
I2 Bi1 2.9027(5) .
Bi1 I2 2.9027(5) 2_456
Bi1 I1 3.0846(5) 2_456
Bi1 I1 3.2824(5) 5_476
Bi1 I1 3.2824(5) 6_675
